data_2106844
loop_
_publ_author_name
'Bonamico, M.'
'Dessy, G.'
'Furlani, C.'
'Capece, F.M.'

_publ_section_title
;
 The crystal and molecular structure of ammonium tetrachloro aurate(III)
 2/3 hydrate
;
_journal_name_full 'Acta Crystallographica B (24,1968-38,1982)'
_journal_page_first 1737
_journal_page_last 1739
_journal_volume 29
_journal_year 1973
_chemical_formula_sum 'Au Cl4 H5.3334 N O0.6667'
_chemical_name_systematic 'N H4 Au Cl4 (H2 O).6667'
_space_group_IT_number 15
_symmetry_space_group_name_Hall '-C 2yc'
_symmetry_space_group_name_H-M 'C 1 2/c 1'
_cell_angle_alpha 90
_cell_angle_beta 102.58
_cell_angle_gamma 90
_cell_formula_units_Z 12
_cell_length_a 14.054
_cell_length_b 11.519
_cell_length_c 14.496
_cell_volume 2290.391
_citation_journal_id_ASTM ACBCAR
_cod_data_source_file Bonamico_ACBCAR_1973_1077.cif
_cod_data_source_block H5.3334Au1Cl4N1O0.6667
_cod_original_formula_sum 'H5.3334 Au1 Cl4 N1 O0.6667'
_cod_database_code 2106844

loop_
_symmetry_equiv_pos_as_xyz
x,y,z
-x,y,-z+1/2
-x,-y,-z
x,-y,z-1/2
x+1/2,y+1/2,z
-x+1/2,y+1/2,-z+1/2
-x+1/2,-y+1/2,-z
x+1/2,-y+1/2,z-1/2

loop_
_atom_site_label
_atom_site_type_symbol
_atom_site_fract_x
_atom_site_fract_y
_atom_site_fract_z
_atom_site_occupancy
_atom_site_U_iso_or_equiv
_atom_site_attached_hydrogens
O1 O-2 0.1708 0.3449 0.6547 1 0.0 2
Au2 Au+3 0.5 0.0823 0.75 1 0.0 0
N2 N-3 0.2948 0.3039 0.839 1 0.0 4
N1 N-3 0.25 0.25 0.5 1 0.0 4
Cl4 Cl-1 0.0696 0.2672 0.8943 1 0.0 0
Cl2 Cl-1 -0.1029 0.0774 0.8347 1 0.0 0
Cl3 Cl-1 0.047 -0.1275 0.8887 1 0.0 0
Cl1 Cl-1 0.2232 0.0586 0.9528 1 0.0 0
Au1 Au+3 0.0596 0.0694 0.8914 1 0.0 0
Cl5 Cl-1 0.3363 0.0819 0.6955 1 0.0 0
Cl6 Cl-1 0.4806 0.0839 0.9003 1 0.0 0
